data_4314849
loop_
_publ_author_name
'Travis J. Hebden'
'Karen I. Goldberg'
'D. Michael Heinekey'
'Xiawei Zhang'
'Thomas J. Emge'
'Alan S. Goldman'
'Karsten Krogh-Jespersen'

_publ_contact_author_address
;Universit\"at Konstanz 
Fachbereich Chemie
D-78457 Konstanz
;
_publ_contact_author_email thomas.huhn@uni-konstanz.de
_publ_contact_author_fax +49-7531-884424
_publ_contact_author_name 'Thomas Huhn'
_publ_section_title
;
 Dihydrogen/Dihydride or Tetrahydride? An Experimental and Computational
 Investigation of Pincer Iridium Polyhydrides
;
_journal_name_full 'Inorganic Chemistry'
_journal_page_first 1733
_journal_page_last 1742
_journal_paper_doi 10.1021/ic902163w
_journal_volume 49
_journal_year 2010
_chemical_formula_sum 'C24 H47 Ir P2'
_chemical_formula_weight 589.76
_chemical_name_systematic
; 
 ? 
;
_space_group_IT_number 77
_symmetry_cell_setting tetragonal
_symmetry_space_group_name_Hall 'P 4c'
_symmetry_space_group_name_H-M 'P 42'
_atom_sites_solution_hydrogens geom
_atom_sites_solution_primary direct
_atom_sites_solution_secondary difmap
_audit_creation_method SHELXL-97
_cell_angle_alpha 90.00
_cell_angle_beta 90.00
_cell_angle_gamma 90.00
_cell_formula_units_Z 2
_cell_length_a 11.5580(6)
_cell_length_b 11.5580(6)
_cell_length_c 9.5846(5)
_cell_measurement_reflns_used 5089
_cell_measurement_temperature 100(2)
_cell_measurement_theta_max 31.45
_cell_measurement_theta_min 2.49
_cell_volume 1280.38(12)
_computing_cell_refinement 'Bruker SAINT'
_computing_data_collection 'Bruker SMART'
_computing_data_reduction 'Bruker SAINT'
_computing_molecular_graphics 'Bruker SHELXTL'
_computing_publication_material 'Bruker SHELXTL'
_computing_structure_refinement 'SHELXL-97 (Sheldrick, 1997)'
_computing_structure_solution 'SHELXS-97 (Sheldrick, 1990)'
_diffrn_ambient_temperature 100(2)
_diffrn_measured_fraction_theta_full 1.000
_diffrn_measured_fraction_theta_max 1.000
_diffrn_measurement_device_type 'Bruker SMART APEX CCD'
_diffrn_measurement_method '\f and \w scans'
_diffrn_radiation_monochromator graphite
_diffrn_radiation_source 'fine-focus sealed tube'
_diffrn_radiation_type MoK\a
_diffrn_radiation_wavelength 0.71073
_diffrn_reflns_av_R_equivalents 0.0176
_diffrn_reflns_av_sigmaI/netI 0.0159
_diffrn_reflns_limit_h_max 16
_diffrn_reflns_limit_h_min -16
_diffrn_reflns_limit_k_max 16
_diffrn_reflns_limit_k_min -15
_diffrn_reflns_limit_l_max 13
_diffrn_reflns_limit_l_min -13
_diffrn_reflns_number 15188
_diffrn_reflns_theta_full 30.47
_diffrn_reflns_theta_max 30.47
_diffrn_reflns_theta_min 2.49
_diffrn_standards_number 0
_exptl_absorpt_coefficient_mu 5.346
_exptl_absorpt_correction_T_max 0.531
_exptl_absorpt_correction_T_min 0.319
_exptl_absorpt_correction_type multi-scan
_exptl_absorpt_process_details 'Bruker SAINT (SADABS)'
_exptl_crystal_colour colourless
_exptl_crystal_density_diffrn 1.530
_exptl_crystal_density_method 'not measured'
_exptl_crystal_description block
_exptl_crystal_F_000 596
_exptl_crystal_size_max 0.30
_exptl_crystal_size_mid 0.20
_exptl_crystal_size_min 0.10
_refine_diff_density_max 0.639
_refine_diff_density_min -0.237
_refine_diff_density_rms 0.058
_refine_ls_abs_structure_details 'Flack H D (1983), Acta Cryst. A39, 876-881'
_refine_ls_abs_structure_Flack -0.006(6)
_refine_ls_extinction_method none
_refine_ls_goodness_of_fit_ref 1.001
_refine_ls_hydrogen_treatment mixed
_refine_ls_matrix_type full
_refine_ls_number_parameters 138
_refine_ls_number_reflns 3898
_refine_ls_number_restraints 1
_refine_ls_restrained_S_all 1.001
_refine_ls_R_factor_all 0.0181
_refine_ls_R_factor_gt 0.0149
_refine_ls_shift/su_max 0.001
_refine_ls_shift/su_mean 0.000
_refine_ls_structure_factor_coef Fsqd
_refine_ls_weighting_details 'calc w=1/[\s^2^(Fo^2^)+(0.0180P)^2^+0.5200P] where P=(Fo^2^+2Fc^2^)/3'
_refine_ls_weighting_scheme calc
_refine_ls_wR_factor_gt 0.0338
_refine_ls_wR_factor_ref 0.0349
_reflns_number_gt 3467
_reflns_number_total 3898
_reflns_threshold_expression >2sigma(I)
_cod_data_source_file ic902163w_si_002.cif
_cod_data_source_block irh4p2b
_cod_depositor_comments
;
The following automatic conversions were performed:

'_symmetry_cell_setting' value 'Tetragonal' changed to 'tetragonal'
according to the built-in table from CIF Core dictionary named
'cif_core.dic' version 2.4.1 from 2010-06-29.

Automatic conversion script
Id: cif_fix_values 1646 2011-03-28 12:23:43Z adriana 
;
_cod_database_code 4314849

loop_
_symmetry_equiv_pos_as_xyz
'x, y, z'
'-x, -y, z'
'-y, x, z+1/2'
'y, -x, z+1/2'

loop_
_atom_site_label
_atom_site_type_symbol
_atom_site_fract_x
_atom_site_fract_y
_atom_site_fract_z
_atom_site_U_iso_or_equiv
_atom_site_adp_type
_atom_site_occupancy
_atom_site_symmetry_multiplicity
_atom_site_calc_flag
_atom_site_refinement_flags
_atom_site_disorder_assembly
_atom_site_disorder_group
Ir1 Ir 0.5000 0.0000 0.00003(4) 0.01079(3) Uani 1 2 d S . .
H1 H 0.593(3) 0.095(3) -0.033(5) 0.062(10) Uiso 1 1 d . . .
H2 H 0.550(3) 0.056(3) 0.134(5) 0.080(13) Uiso 1 1 d . . .
P1 P 0.64701(4) -0.13136(4) -0.03234(5) 0.01236(8) Uani 1 1 d . . .
C1 C 0.5000 0.0000 -0.2197(3) 0.0137(5) Uani 1 2 d S . .
C2 C 0.59015(18) -0.05230(17) -0.2950(2) 0.0146(4) Uani 1 1 d . . .
C3 C 0.58856(19) -0.05436(19) -0.4400(2) 0.0181(4) Uani 1 1 d . . .
H3 H 0.6482 -0.0931 -0.4897 0.022 Uiso 1 1 calc R . .
C4 C 0.5000 0.0000 -0.5122(8) 0.0212(9) Uani 1 2 d S . .
H4 H 0.5000 0.0000 -0.6113 0.025 Uiso 1 2 calc SR . .
C5 C 0.69119(18) -0.10167(19) -0.2137(2) 0.0163(4) Uani 1 1 d . . .
H5A H 0.7562 -0.0459 -0.2143 0.020 Uiso 1 1 calc R . .
H5B H 0.7179 -0.1741 -0.2583 0.020 Uiso 1 1 calc R . .
C6 C 0.60187(16) -0.28818(15) -0.0336(2) 0.0167(4) Uani 1 1 d . . .
C7 C 0.5209(2) -0.3051(2) -0.1592(3) 0.0214(5) Uani 1 1 d . . .
H7A H 0.5644 -0.2936 -0.2459 0.032 Uiso 1 1 calc R . .
H7B H 0.4576 -0.2488 -0.1544 0.032 Uiso 1 1 calc R . .
H7C H 0.4890 -0.3836 -0.1575 0.032 Uiso 1 1 calc R . .
C8 C 0.70162(19) -0.37528(18) -0.0478(3) 0.0242(5) Uani 1 1 d . . .
H8A H 0.7510 -0.3711 0.0351 0.036 Uiso 1 1 calc R . .
H8B H 0.7474 -0.3567 -0.1309 0.036 Uiso 1 1 calc R . .
H8C H 0.6700 -0.4536 -0.0567 0.036 Uiso 1 1 calc R . .
C9 C 0.5331(2) -0.3157(2) 0.0994(3) 0.0228(5) Uani 1 1 d . . .
H9A H 0.5030 -0.3949 0.0940 0.034 Uiso 1 1 calc R . .
H9B H 0.4684 -0.2613 0.1082 0.034 Uiso 1 1 calc R . .
H9C H 0.5838 -0.3085 0.1808 0.034 Uiso 1 1 calc R . .
C10 C 0.78405(18) -0.11212(18) 0.0714(2) 0.0169(4) Uani 1 1 d . . .
C11 C 0.89094(16) -0.16299(18) -0.0020(3) 0.0239(4) Uani 1 1 d . . .
H11A H 0.9013 -0.1252 -0.0927 0.036 Uiso 1 1 calc R . .
H11B H 0.8800 -0.2463 -0.0158 0.036 Uiso 1 1 calc R . .
H11C H 0.9596 -0.1499 0.0558 0.036 Uiso 1 1 calc R . .
C12 C 0.7699(2) -0.1661(2) 0.2173(2) 0.0236(5) Uani 1 1 d . . .
H12A H 0.8351 -0.1430 0.2764 0.035 Uiso 1 1 calc R . .
H12B H 0.7682 -0.2506 0.2091 0.035 Uiso 1 1 calc R . .
H12C H 0.6975 -0.1390 0.2592 0.035 Uiso 1 1 calc R . .
C13 C 0.8061(2) 0.0174(2) 0.0920(3) 0.0217(5) Uani 1 1 d . . .
H13A H 0.8780 0.0283 0.1446 0.032 Uiso 1 1 calc R . .
H13B H 0.7415 0.0517 0.1437 0.032 Uiso 1 1 calc R . .
H13C H 0.8130 0.0551 0.0008 0.032 Uiso 1 1 calc R . .

loop_
_atom_site_aniso_label
_atom_site_aniso_U_11
_atom_site_aniso_U_22
_atom_site_aniso_U_33
_atom_site_aniso_U_23
_atom_site_aniso_U_13
_atom_site_aniso_U_12
Ir1 0.01323(5) 0.01147(5) 0.00767(4) 0.000 0.000 0.00097(3)
P1 0.0135(2) 0.0121(2) 0.01153(19) -0.00049(18) 0.00042(18) 0.00082(17)
C1 0.0168(13) 0.0127(13) 0.0116(13) 0.000 0.000 -0.0036(10)
C2 0.0175(9) 0.0149(9) 0.0114(9) -0.0009(7) 0.0014(7) -0.0028(7)
C3 0.0196(10) 0.0208(10) 0.0140(10) -0.0025(8) 0.0032(8) -0.0044(8)
C4 0.0270(13) 0.0268(14) 0.010(2) 0.000 0.000 -0.0080(11)
C5 0.0160(10) 0.0195(10) 0.0135(9) -0.0005(7) 0.0026(7) -0.0003(7)
C6 0.0181(8) 0.0131(8) 0.0189(9) -0.0009(8) -0.0001(8) 0.0008(6)
C7 0.0221(12) 0.0166(11) 0.0255(13) -0.0050(10) -0.0027(11) -0.0018(9)
C8 0.0256(10) 0.0161(9) 0.0310(12) -0.0040(9) -0.0028(10) 0.0047(8)
C9 0.0249(12) 0.0156(11) 0.0280(13) 0.0044(9) 0.0032(9) -0.0014(9)
C10 0.0152(9) 0.0174(10) 0.0180(10) 0.0000(8) -0.0026(8) 0.0001(7)
C11 0.0154(8) 0.0291(10) 0.0271(11) -0.0049(11) -0.0026(10) 0.0030(7)
C12 0.0247(11) 0.0293(12) 0.0169(11) 0.0023(9) -0.0045(9) 0.0008(9)
C13 0.0187(11) 0.0215(11) 0.0247(13) -0.0031(10) -0.0058(10) -0.0037(9)

loop_
_atom_type_symbol
_atom_type_description
_atom_type_scat_dispersion_real
_atom_type_scat_dispersion_imag
_atom_type_scat_source
C C 0.0033 0.0016 'International Tables Vol C Tables 4.2.6.8 and 6.1.1.4'
H H 0.0000 0.0000 'International Tables Vol C Tables 4.2.6.8 and 6.1.1.4'
P P 0.1023 0.0942 'International Tables Vol C Tables 4.2.6.8 and 6.1.1.4'
Ir Ir -1.4442 7.9887 'International Tables Vol C Tables 4.2.6.8 and 6.1.1.4'

loop_
_geom_angle_atom_site_label_1
_geom_angle_atom_site_label_2
_geom_angle_atom_site_label_3
_geom_angle
_geom_angle_site_symmetry_1
_geom_angle_site_symmetry_3
_geom_angle_publ_flag
C1 Ir1 P1 82.248(16) . . ?
C1 Ir1 P1 82.249(16) . 2_655 ?
P1 Ir1 P1 164.50(3) . 2_655 ?
C1 Ir1 H1 78.4(16) . . ?
P1 Ir1 H1 85.9(11) . . ?
P1 Ir1 H1 91.0(11) 2_655 . ?
C1 Ir1 H2 146.1(17) . . ?
P1 Ir1 H2 96.4(12) . . ?
P1 Ir1 H2 96.5(12) 2_655 . ?
H1 Ir1 H2 68(2) . . ?
C5 P1 C10 104.04(9) . . ?
C5 P1 C6 104.43(10) . . ?
C10 P1 C6 110.47(9) . . ?
C5 P1 Ir1 102.06(7) . . ?
C10 P1 Ir1 118.18(7) . . ?
C6 P1 Ir1 115.53(6) . . ?
C2 C1 C2 118.1(3) 2_655 . ?
C2 C1 Ir1 120.95(14) 2_655 . ?
C2 C1 Ir1 120.95(14) . . ?
C3 C2 C1 120.8(2) . . ?
C3 C2 C5 121.20(19) . . ?
C1 C2 C5 117.97(19) . . ?
C4 C3 C2 120.1(3) . . ?
C4 C3 H3 120.0 . . ?
C2 C3 H3 120.0 . . ?
C3 C4 C3 120.1(6) . 2_655 ?
C3 C4 H4 119.9 . . ?
C3 C4 H4 119.9 2_655 . ?
C2 C5 P1 109.98(14) . . ?
C2 C5 H5A 109.7 . . ?
P1 C5 H5A 109.7 . . ?
C2 C5 H5B 109.7 . . ?
P1 C5 H5B 109.7 . . ?
H5A C5 H5B 108.2 . . ?
C9 C6 C8 109.03(19) . . ?
C9 C6 C7 107.95(17) . . ?
C8 C6 C7 107.73(19) . . ?
C9 C6 P1 109.69(15) . . ?
C8 C6 P1 115.00(14) . . ?
C7 C6 P1 107.20(15) . . ?
C6 C7 H7A 109.5 . . ?
C6 C7 H7B 109.5 . . ?
H7A C7 H7B 109.5 . . ?
C6 C7 H7C 109.5 . . ?
H7A C7 H7C 109.5 . . ?
H7B C7 H7C 109.5 . . ?
C6 C8 H8A 109.5 . . ?
C6 C8 H8B 109.5 . . ?
H8A C8 H8B 109.5 . . ?
C6 C8 H8C 109.5 . . ?
H8A C8 H8C 109.5 . . ?
H8B C8 H8C 109.5 . . ?
C6 C9 H9A 109.5 . . ?
C6 C9 H9B 109.5 . . ?
H9A C9 H9B 109.5 . . ?
C6 C9 H9C 109.5 . . ?
H9A C9 H9C 109.5 . . ?
H9B C9 H9C 109.5 . . ?
C13 C10 C11 107.38(18) . . ?
C13 C10 C12 107.25(19) . . ?
C11 C10 C12 110.20(18) . . ?
C13 C10 P1 108.89(15) . . ?
C11 C10 P1 112.90(15) . . ?
C12 C10 P1 110.02(15) . . ?
C10 C11 H11A 109.5 . . ?
C10 C11 H11B 109.5 . . ?
H11A C11 H11B 109.5 . . ?
C10 C11 H11C 109.5 . . ?
H11A C11 H11C 109.5 . . ?
H11B C11 H11C 109.5 . . ?
C10 C12 H12A 109.5 . . ?
C10 C12 H12B 109.5 . . ?
H12A C12 H12B 109.5 . . ?
C10 C12 H12C 109.5 . . ?
H12A C12 H12C 109.5 . . ?
H12B C12 H12C 109.5 . . ?
C10 C13 H13A 109.5 . . ?
C10 C13 H13B 109.5 . . ?
H13A C13 H13B 109.5 . . ?
C10 C13 H13C 109.5 . . ?
H13A C13 H13C 109.5 . . ?
H13B C13 H13C 109.5 . . ?

loop_
_geom_bond_atom_site_label_1
_geom_bond_atom_site_label_2
_geom_bond_distance
_geom_bond_site_symmetry_2
_geom_bond_publ_flag
Ir1 C1 2.106(3) . ?
Ir1 P1 2.2997(5) . ?
Ir1 P1 2.2997(5) 2_655 ?
Ir1 H1 1.57(3) . ?
Ir1 H2 1.55(5) . ?
P1 C5 1.844(2) . ?
P1 C10 1.883(2) . ?
P1 C6 1.8861(18) . ?
C1 C2 1.405(3) 2_655 ?
C1 C2 1.405(3) . ?
C2 C3 1.390(3) . ?
C2 C5 1.516(3) . ?
C3 C4 1.386(5) . ?
C3 H3 0.9500 . ?
C4 C3 1.386(5) 2_655 ?
C4 H4 0.9500 . ?
C5 H5A 0.9900 . ?
C5 H5B 0.9900 . ?
C6 C9 1.536(3) . ?
C6 C8 1.537(3) . ?
C6 C7 1.537(3) . ?
C7 H7A 0.9800 . ?
C7 H7B 0.9800 . ?
C7 H7C 0.9800 . ?
C8 H8A 0.9800 . ?
C8 H8B 0.9800 . ?
C8 H8C 0.9800 . ?
C9 H9A 0.9800 . ?
C9 H9B 0.9800 . ?
C9 H9C 0.9800 . ?
C10 C13 1.531(3) . ?
C10 C11 1.538(3) . ?
C10 C12 1.540(3) . ?
C11 H11A 0.9800 . ?
C11 H11B 0.9800 . ?
C11 H11C 0.9800 . ?
C12 H12A 0.9800 . ?
C12 H12B 0.9800 . ?
C12 H12C 0.9800 . ?
C13 H13A 0.9800 . ?
C13 H13B 0.9800 . ?
C13 H13C 0.9800 . ?

loop_
_geom_torsion_atom_site_label_1
_geom_torsion_atom_site_label_2
_geom_torsion_atom_site_label_3
_geom_torsion_atom_site_label_4
_geom_torsion
_geom_torsion_site_symmetry_1
_geom_torsion_site_symmetry_2
_geom_torsion_site_symmetry_3
_geom_torsion_site_symmetry_4
_geom_torsion_publ_flag
C1 Ir1 P1 C5 19.31(7) . . . . ?
P1 Ir1 P1 C5 19.31(7) 2_655 . . . ?
C1 Ir1 P1 C10 132.63(8) . . . . ?
P1 Ir1 P1 C10 132.63(8) 2_655 . . . ?
C1 Ir1 P1 C6 -93.30(8) . . . . ?
P1 Ir1 P1 C6 -93.30(8) 2_655 . . . ?
P1 Ir1 C1 C2 168.33(9) . . . 2_655 ?
P1 Ir1 C1 C2 -11.67(9) 2_655 . . 2_655 ?
P1 Ir1 C1 C2 -11.67(9) . . . . ?
P1 Ir1 C1 C2 168.33(9) 2_655 . . . ?
C2 C1 C2 C3 -1.43(14) 2_655 . . . ?
Ir1 C1 C2 C3 178.57(14) . . . . ?
C2 C1 C2 C5 176.05(19) 2_655 . . . ?
Ir1 C1 C2 C5 -3.95(19) . . . . ?
C1 C2 C3 C4 2.9(3) . . . . ?
C5 C2 C3 C4 -174.52(16) . . . . ?
C2 C3 C4 C3 -1.43(14) . . . 2_655 ?
C3 C2 C5 P1 -160.68(17) . . . . ?
C1 C2 C5 P1 21.9(2) . . . . ?
C10 P1 C5 C2 -150.33(14) . . . . ?
C6 P1 C5 C2 93.79(15) . . . . ?
Ir1 P1 C5 C2 -26.88(15) . . . . ?
C5 P1 C6 C9 -164.92(15) . . . . ?
C10 P1 C6 C9 83.76(16) . . . . ?
Ir1 P1 C6 C9 -53.71(17) . . . . ?
C5 P1 C6 C8 71.78(19) . . . . ?
C10 P1 C6 C8 -39.5(2) . . . . ?
Ir1 P1 C6 C8 -177.00(15) . . . . ?
C5 P1 C6 C7 -47.96(17) . . . . ?
C10 P1 C6 C7 -159.27(15) . . . . ?
Ir1 P1 C6 C7 63.26(16) . . . . ?
C5 P1 C10 C13 78.36(17) . . . . ?
C6 P1 C10 C13 -170.07(16) . . . . ?
Ir1 P1 C10 C13 -33.87(18) . . . . ?
C5 P1 C10 C11 -40.80(17) . . . . ?
C6 P1 C10 C11 70.77(17) . . . . ?
Ir1 P1 C10 C11 -153.02(13) . . . . ?
C5 P1 C10 C12 -164.36(15) . . . . ?
C6 P1 C10 C12 -52.79(17) . . . . ?
Ir1 P1 C10 C12 83.41(15) . . . . ?
